data_1536972
loop_
_publ_author_name
'Zaremba, V.I.'
'Rodewald, U.C.'
'Kal'ichak, Ya.M.'
'Galadzhun, Ya.V.'
'Kaczorowski, D.'
'Hoffmann, R.D.'
'Poettgen, R.'

_publ_section_title
;
 Ternary indides RE4 Pd10 In21 (RE= La, Ce, Pr, Nd, Sm) - synthesis,
 structure, and physical properties
;
_journal_name_full 'Zeitschrift fuer Anorganische und Allgemeine Chemie'
_journal_page_first 434
_journal_page_last 442
_journal_volume 629
_journal_year 2003
_chemical_formula_sum 'In21 La4 Pd10'
_chemical_name_systematic 'La4 Pd10 In21'
_space_group_IT_number 12
_symmetry_space_group_name_Hall '-C 2y'
_symmetry_space_group_name_H-M 'C 1 2/m 1'
_cell_angle_alpha 90
_cell_angle_beta 133.43
_cell_angle_gamma 90
_cell_formula_units_Z 2
_cell_length_a 23.143
_cell_length_b 4.547
_cell_length_c 19.407
_cell_volume 1483.092
_citation_journal_id_ASTM ZAACAB
_cod_data_source_file Zaremba_ZAACAB_2003_845.cif
_cod_data_source_block In21La4Pd10
_cod_database_code 1536972

loop_
_symmetry_equiv_pos_as_xyz
x,y,z
-x,y,-z
-x,-y,-z
x,-y,z
x+1/2,y+1/2,z
-x+1/2,y+1/2,-z
-x+1/2,-y+1/2,-z
x+1/2,-y+1/2,z

loop_
_atom_site_label
_atom_site_type_symbol
_atom_site_fract_x
_atom_site_fract_y
_atom_site_fract_z
_atom_site_occupancy
_atom_site_U_iso_or_equiv
In5 In 0.06798 0 0.69799 1 0.0
In3 In 0.3304 0 0.87145 1 0.0
In11 In 0.69989 0 0.99896 1 0.0
In9 In 0.10218 0 0.50174 1 0.0
In6 In 0.5831 0 0.59238 1 0.0
In1 In 0 0.5 0 1 0.0
Pd2 Pd 0.9119 0 0.88712 1 0.0
In8 In 0.41412 0 0.80078 1 0.0
Pd5 Pd 0.18284 0 0.68739 1 0.0
In10 In 0.69598 0 0.49622 1 0.0
In2 In 0.06244 0 0.9505 1 0.0
La2 La 0.71235 0 0.834 1 0.0
La1 La 0.90503 0 0.67702 1 0.0
Pd4 Pd 0.47076 0 0.6064 1 0.0
Pd1 Pd 0.13473 0 0.88673 1 0.0
In4 In 0.76758 0 0.70381 1 0.0
Pd3 Pd 0.26614 0 0.6133 1 0.0
In7 In 0.54437 0 0.79602 1 0.0
